data_4338666
loop_
_publ_author_name
'Kalaji, Ali'
'Skanthakumar, S.'
'Kanatzidis, Mercouri G.'
'Mitchell, John F.'
'Soderholm, L.'

_publ_section_title
;
 Changing Hafnium Speciation in Aqueous Sulfate Solutions: A High-Energy
 X-ray Scattering Study.
;
_journal_issue 12
_journal_name_full 'Inorganic chemistry'
_journal_page_first 6321
_journal_page_last 6328
_journal_paper_doi 10.1021/ic500938k
_journal_volume 53
_journal_year 2014
_chemical_formula_sum 'H8 Hf O12 S2'
_chemical_formula_weight 442.67
_chemical_name_common 'Hafnium sulfate tetrahydrate'
_space_group_crystal_system orthorhombic
_space_group_IT_number 70
_space_group_name_Hall '-F 2uv 2vw'
_space_group_name_H-M_alt 'F d d d'
_symmetry_space_group_name_Hall '-F 2uv 2vw'
_symmetry_space_group_name_H-M 'F d d d :2'
_atom_sites_solution_hydrogens difmap
_atom_sites_solution_primary direct
_atom_sites_solution_secondary difmap
_cell_angle_alpha 90
_cell_angle_beta 90
_cell_angle_gamma 90
_cell_formula_units_Z 8
_cell_length_a 5.48840(10)
_cell_length_b 11.6086(3)
_cell_length_c 25.8710(7)
_cell_measurement_reflns_used 5805
_cell_measurement_temperature 100.(2)
_cell_measurement_theta_max 33.0271
_cell_measurement_theta_min 3.1496
_cell_volume 1648.31(7)
_computing_cell_refinement 'SAINT V8.32B (Bruker AXS Inc., 2013)'
_computing_data_reduction 'SAINT V8.32B (Bruker AXS Inc., 2013)'
_computing_structure_refinement 'SHELXL-2013 (Sheldrick, 2013)'
_computing_structure_solution 'XS, SHELXTL Ver. 6.12 (Bruker 2001)'
_diffrn_ambient_temperature 100.(2)
_diffrn_detector_area_resol_mean 8.3333
_diffrn_measured_fraction_theta_full 0.992
_diffrn_measured_fraction_theta_max 0.992
_diffrn_measurement_device_type 'BRUKER APEX II CCD'
_diffrn_measurement_method '0.3 deg w/ exposures'
_diffrn_radiation_monochromator graphite
_diffrn_radiation_type MoK\a
_diffrn_radiation_wavelength 0.71073
_diffrn_reflns_av_R_equivalents 0.0173
_diffrn_reflns_av_unetI/netI 0.0097
_diffrn_reflns_limit_h_max 8
_diffrn_reflns_limit_h_min -8
_diffrn_reflns_limit_k_max 17
_diffrn_reflns_limit_k_min -17
_diffrn_reflns_limit_l_max 38
_diffrn_reflns_limit_l_min -38
_diffrn_reflns_number 6639
_diffrn_reflns_theta_full 32.56
_diffrn_reflns_theta_max 32.56
_diffrn_reflns_theta_min 3.15
_diffrn_source 'Mo Kalpha Microfocus X-ray Source'
_diffrn_source_type 'I\mS Incoatec Mo Microfocus Source'
_exptl_absorpt_coefficient_mu 13.230
_exptl_absorpt_correction_T_max 0.59
_exptl_absorpt_correction_T_min 0.45
_exptl_absorpt_correction_type multi-scan
_exptl_absorpt_process_details SADABS
_exptl_crystal_density_diffrn 3.568
_exptl_crystal_density_method 'not measured'
_exptl_crystal_description prismatic
_exptl_crystal_F_000 1664
_exptl_crystal_size_max 0.120
_exptl_crystal_size_mid 0.052
_exptl_crystal_size_min 0.045
_refine_diff_density_max 0.404
_refine_diff_density_min -1.220
_refine_ls_extinction_method none
_refine_ls_goodness_of_fit_ref 1.328
_refine_ls_hydrogen_treatment refxyz
_refine_ls_matrix_type full
_refine_ls_number_parameters 44
_refine_ls_number_reflns 753
_refine_ls_number_restraints 0
_refine_ls_restrained_S_all 1.328
_refine_ls_R_factor_all 0.0110
_refine_ls_R_factor_gt 0.0108
_refine_ls_shift/su_max 0.000
_refine_ls_shift/su_mean 0.000
_refine_ls_structure_factor_coef Fsqd
_refine_ls_weighting_details 'w=1/[\s^2^(Fo^2^)+(0.0117P)^2^+5.6329P] where P=(Fo^2^+2Fc^2^)/3'
_refine_ls_weighting_scheme calc
_refine_ls_wR_factor_gt 0.0259
_refine_ls_wR_factor_ref 0.0259
_reflns_number_gt 747
_reflns_number_total 753
_reflns_threshold_expression 'I > 2\s(I)'
_cod_data_source_file ic500938k_si_005.cif
_cod_data_source_block Hf_sulfate_tetrahydrate
_cod_depositor_comments 'Adding full bibliography for 4338666--4338667.cif.'
_cod_database_code 4338666

loop_
_space_group_symop_operation_xyz
'x, y, z'
'-x+3/4, -y+3/4, z'
'-x+3/4, y, -z+3/4'
'x, -y+3/4, -z+3/4'
'x, y+1/2, z+1/2'
'-x+3/4, -y+5/4, z+1/2'
'-x+3/4, y+1/2, -z+5/4'
'x, -y+5/4, -z+5/4'
'x+1/2, y, z+1/2'
'-x+5/4, -y+3/4, z+1/2'
'-x+5/4, y, -z+5/4'
'x+1/2, -y+3/4, -z+5/4'
'x+1/2, y+1/2, z'
'-x+5/4, -y+5/4, z'
'-x+5/4, y+1/2, -z+3/4'
'x+1/2, -y+5/4, -z+3/4'
'-x, -y, -z'
'x-3/4, y-3/4, -z'
'x-3/4, -y, z-3/4'
'-x, y-3/4, z-3/4'
'-x, -y+1/2, -z+1/2'
'x-3/4, y-1/4, -z+1/2'
'x-3/4, -y+1/2, z-1/4'
'-x, y-1/4, z-1/4'
'-x+1/2, -y, -z+1/2'
'x-1/4, y-3/4, -z+1/2'
'x-1/4, -y, z-1/4'
'-x+1/2, y-3/4, z-1/4'
'-x+1/2, -y+1/2, -z'
'x-1/4, y-1/4, -z'
'x-1/4, -y+1/2, z-3/4'
'-x+1/2, y-1/4, z-3/4'

loop_
_atom_site_type_symbol
_atom_site_label
_atom_site_fract_x
_atom_site_fract_y
_atom_site_fract_z
_atom_site_U_iso_or_equiv
_atom_site_adp_type
_atom_site_calc_flag
_atom_site_refinement_flags_adp
_atom_site_refinement_flags_occupancy
_atom_site_refinement_flags_posn
_atom_site_occupancy
Hf Hf1 1.125 0.625 0.125 0.00170(4) Uani d T P S 1
S S1 0.875 0.375 0.18139(2) 0.00200(9) Uani d T P S 1
O O1 0.9085(2) 0.68057(10) 0.19049(4) 0.00488(19) Uani d . . . 1
O O3 1.0917(2) 0.35520(10) 0.21316(5) 0.00499(18) Uani d . . . 1
O O2 0.9084(2) 0.47657(10) 0.14724(4) 0.00461(18) Uani d . . . 1
H H1 0.891(5) 0.648(3) 0.2182(11) 0.023(9) Uiso d . . . 1
H H2 0.831(6) 0.747(3) 0.1900(13) 0.027(8) Uiso d . . . 1

loop_
_atom_site_aniso_label
_atom_site_aniso_U_11
_atom_site_aniso_U_22
_atom_site_aniso_U_33
_atom_site_aniso_U_12
_atom_site_aniso_U_13
_atom_site_aniso_U_23
Hf1 0.00216(6) 0.00127(6) 0.00167(6) 0 0 0
S1 0.0029(2) 0.00173(19) 0.00141(19) -0.00026(14) 0 0
O1 0.0067(4) 0.0039(5) 0.0041(5) 0.0022(4) 0.0030(4) 0.0016(4)
O3 0.0051(4) 0.0054(4) 0.0046(4) 0.0019(4) -0.0028(4) -0.0005(4)
O2 0.0052(4) 0.0037(4) 0.0049(4) -0.0015(4) -0.0009(4) 0.0026(4)

loop_
_atom_type_symbol
_atom_type_description
_atom_type_scat_dispersion_real
_atom_type_scat_dispersion_imag
_atom_type_scat_source
O O 0.0106 0.0060 'International Tables Vol C Tables 4.2.6.8 and 6.1.1.4'
H H 0.0000 0.0000 'International Tables Vol C Tables 4.2.6.8 and 6.1.1.4'
S S 0.1246 0.1234 'International Tables Vol C Tables 4.2.6.8 and 6.1.1.4'
Hf Hf -0.5830 6.1852 'International Tables Vol C Tables 4.2.6.8 and 6.1.1.4'

loop_
_geom_angle_atom_site_label_1
_geom_angle_atom_site_label_2
_geom_angle_atom_site_label_3
_geom_angle_site_symmetry_1
_geom_angle_site_symmetry_3
_geom_angle
O1 Hf1 O1 8_554 14_655 145.37(6)
O1 Hf1 O1 8_554 11_654 77.19(6)
O1 Hf1 O1 14_655 11_654 113.51(6)
O1 Hf1 O1 8_554 . 113.52(6)
O1 Hf1 O1 14_655 . 77.18(6)
O1 Hf1 O1 11_654 . 145.37(6)
O1 Hf1 O2 8_554 . 70.77(4)
O1 Hf1 O2 14_655 . 81.77(4)
O1 Hf1 O2 11_654 . 138.03(4)
O1 Hf1 O2 . . 74.27(4)
O1 Hf1 O2 8_554 14_655 138.04(4)
O1 Hf1 O2 14_655 14_655 74.27(4)
O1 Hf1 O2 11_654 14_655 70.77(4)
O1 Hf1 O2 . 14_655 81.77(4)
O2 Hf1 O2 . 14_655 149.27(6)
O1 Hf1 O2 8_554 11_654 81.77(4)
O1 Hf1 O2 14_655 11_654 70.77(4)
O1 Hf1 O2 11_654 11_654 74.27(4)
O1 Hf1 O2 . 11_654 138.03(4)
O2 Hf1 O2 . 11_654 74.95(6)
O2 Hf1 O2 14_655 11_654 113.59(6)
O1 Hf1 O2 8_554 8_554 74.27(4)
O1 Hf1 O2 14_655 8_554 138.04(4)
O1 Hf1 O2 11_654 8_554 81.77(4)
O1 Hf1 O2 . 8_554 70.77(4)
O2 Hf1 O2 . 8_554 113.59(6)
O2 Hf1 O2 14_655 8_554 74.95(6)
O2 Hf1 O2 11_654 8_554 149.27(6)
O3 S1 O3 . 2_655 111.69(10)
O3 S1 O2 . 2_655 108.03(6)
O3 S1 O2 2_655 2_655 111.02(6)
O3 S1 O2 . . 111.02(6)
O3 S1 O2 2_655 . 108.04(6)
O2 S1 O2 2_655 . 106.96(10)
Hf1 O1 H1 . . 128.(2)
Hf1 O1 H2 . . 121.(2)
H1 O1 H2 . . 111.(3)
S1 O2 Hf1 . . 148.81(7)

loop_
_geom_bond_atom_site_label_1
_geom_bond_atom_site_label_2
_geom_bond_site_symmetry_2
_geom_bond_distance
Hf1 O1 8_554 2.1675(11)
Hf1 O1 14_655 2.1675(11)
Hf1 O1 11_654 2.1675(11)
Hf1 O1 . 2.1675(11)
Hf1 O2 . 2.1711(11)
Hf1 O2 14_655 2.1711(11)
Hf1 O2 11_654 2.1711(11)
Hf1 O2 8_554 2.1711(11)
S1 O3 . 1.4636(12)
S1 O3 2_655 1.4636(12)
S1 O2 2_655 1.4847(12)
S1 O2 . 1.4848(12)
O1 H1 . 0.82(3)
O1 H2 . 0.88(3)

loop_
_geom_hbond_atom_site_label_D
_geom_hbond_atom_site_label_H
_geom_hbond_atom_site_label_A
_geom_hbond_site_symmetry_A
_geom_hbond_distance_DH
_geom_hbond_distance_HA
_geom_hbond_distance_DA
_geom_hbond_angle_DHA
O1 H1 O3 26_565 0.82(3) 1.86(3) 2.6673(16) 168.(4)
O1 H2 O3 13_455 0.88(3) 1.92(3) 2.7345(16) 155.(3)

loop_
_geom_torsion_atom_site_label_1
_geom_torsion_atom_site_label_2
_geom_torsion_atom_site_label_3
_geom_torsion_atom_site_label_4
_geom_torsion_site_symmetry_1
_geom_torsion
O3 S1 O2 Hf1 . -8.28(17)
O3 S1 O2 Hf1 2_655 114.50(14)
O2 S1 O2 Hf1 2_655 -125.92(16)
